data_2213744
loop_
_publ_author_name
'Yan-Ling Guo'
'Ya-Wen Wang'
'Wei Dou'
'Wei-Sheng Liu'
'Da-Qi Wang'

_publ_section_title
(<i>N</i>-Phenyl-2-{2'-[(phenylethylcarbamoyl)methoxy]biphenyl-2-yloxy}-<i>N</i>-ethylacetamide-\k^4^<i>O</i>)(2,4,6-trinitrophenolato-\k<i>O</i>)bis(2,4,6-trinitrophenolato-\k^2^<i>O</i>,<i>O</i>')gadolinium(III)
_journal_coeditor_code DN2162
_journal_issue 6
_journal_name_full 'Acta Crystallographica Section E'
_journal_page_first m1619
_journal_page_last m1620
_journal_paper_doi 10.1107/S160053680702137X
_journal_volume 63
_journal_year 2007
_chemical_formula_iupac '[Gd (C6 H2 N3 O7)3 (C32 H32 N2 O4)]'
_chemical_formula_moiety 'C50 H38 Gd N11 O25'
_chemical_formula_sum 'C50 H38 Gd N11 O25'
_chemical_formula_weight 1350.16
_chemical_name_systematic
; (<i>N</i>-Phenyl-2-{2'-[(phenylethylcarbamoyl)methoxy]biphenyl-2-yloxy}-
<i>N</i>-ethylacetamide-\k^4^<i>O</i>)(2,4,6-trinitrophenolato-\k<i>O</i>)
bis(2,4,6-trinitrophenolato-\k^2^<i>O</i>,<i>O</i>')gadolinium(III)
;
_space_group_IT_number 14
_symmetry_cell_setting monoclinic
_symmetry_space_group_name_Hall '-P 2ybc'
_symmetry_space_group_name_H-M 'P 1 21/c 1'
_atom_sites_solution_hydrogens geom
_atom_sites_solution_primary direct
_atom_sites_solution_secondary difmap
_cell_angle_alpha 90.00
_cell_angle_beta 105.051(2)
_cell_angle_gamma 90.00
_cell_formula_units_Z 4
_cell_length_a 20.125(2)
_cell_length_b 16.7778(18)
_cell_length_c 16.6491(18)
_cell_measurement_reflns_used 8109
_cell_measurement_temperature 298(2)
_cell_measurement_theta_max 25.294
_cell_measurement_theta_min 2.206
_cell_volume 5428.8(10)
_computing_cell_refinement 'SAINT (Bruker, 2001)'
_computing_data_collection 'SMART (Bruker, 1997)'
_computing_data_reduction SAINT
_computing_molecular_graphics 'SHELXTL (Bruker, 2001)'
_computing_publication_material SHELXTL
_computing_structure_refinement 'SHELXL97 (Sheldrick, 1997)'
_computing_structure_solution 'SHELXS97 (Sheldrick, 1997)'
_diffrn_ambient_temperature 298(2)
_diffrn_measured_fraction_theta_full 1.000
_diffrn_measured_fraction_theta_max 1.000
_diffrn_measurement_device 'Bruker SMART CCD area detector'
_diffrn_measurement_method 'phi and omega scans'
_diffrn_radiation_monochromator graphite
_diffrn_radiation_source 'fine-focus sealed tube'
_diffrn_radiation_type MoK\a
_diffrn_radiation_wavelength 0.71073
_diffrn_reflns_av_R_equivalents 0.0361
_diffrn_reflns_av_sigmaI/netI 0.0447
_diffrn_reflns_limit_h_max 23
_diffrn_reflns_limit_h_min -16
_diffrn_reflns_limit_k_max 19
_diffrn_reflns_limit_k_min -19
_diffrn_reflns_limit_l_max 17
_diffrn_reflns_limit_l_min -19
_diffrn_reflns_number 28190
_diffrn_reflns_theta_full 25.01
_diffrn_reflns_theta_max 25.01
_diffrn_reflns_theta_min 1.75
_exptl_absorpt_coefficient_mu 1.321
_exptl_absorpt_correction_T_max 0.7006
_exptl_absorpt_correction_T_min 0.6201
_exptl_absorpt_correction_type multi-scan
_exptl_absorpt_process_details '(SADABS; Sheldrick, 1996)'
_exptl_crystal_colour yellow
_exptl_crystal_density_diffrn 1.652
_exptl_crystal_density_method 'not measured'
_exptl_crystal_description block
_exptl_crystal_F_000 2716
_exptl_crystal_size_max 0.40
_exptl_crystal_size_mid 0.37
_exptl_crystal_size_min 0.29
_refine_diff_density_max 1.501
_refine_diff_density_min -0.579
_refine_ls_extinction_method none
_refine_ls_goodness_of_fit_ref 1.083
_refine_ls_hydrogen_treatment constr
_refine_ls_matrix_type full
_refine_ls_number_parameters 786
_refine_ls_number_reflns 9559
_refine_ls_number_restraints 0
_refine_ls_restrained_S_all 1.083
_refine_ls_R_factor_all 0.0713
_refine_ls_R_factor_gt 0.0361
_refine_ls_shift/su_max 0.002
_refine_ls_shift/su_mean 0.000
_refine_ls_structure_factor_coef Fsqd
_refine_ls_weighting_details 'calc w=1/[\s^2^(Fo^2^)+(0.0225P)^2^+8.0112P] where P=(Fo^2^+2Fc^2^)/3'
_refine_ls_weighting_scheme calc
_refine_ls_wR_factor_gt 0.0686
_refine_ls_wR_factor_ref 0.0865
_reflns_number_gt 6585
_reflns_number_total 9559
_reflns_threshold_expression I>2\s(I)
_cod_data_source_file dn2162.cif
_cod_data_source_block I
_cod_depositor_comments
;
The following automatic conversions were performed:
'_symmetry_cell_setting' value 'Monoclinic' changed to 'monoclinic'
according to '/home/saulius/struct/CIF-dictionaries/cif_core.dic'
dictionary named 'cif_core.dic' version 2.4.1 from 2010-06-29.

Automatic conversion script
Id: cif_fix_enum 1527 2010-12-29 10:47:43Z saulius 

The following automatic conversions were performed:

'_symmetry_cell_setting' value 'Monoclinic' changed to 'monoclinic'
according to /home/saulius/struct/CIF-dictionaries/cif_core.dic
dictionary named 'cif_core.dic' version 2.4.1 from 2010-06-29.

Automatic conversion script
Id: cif_fix_values 1715 2011-07-08 13:25:40Z adriana 
;
_cod_original_cell_volume 5428.9(10)
_cod_original_sg_symbol_H-M 'P 21/c'
_cod_database_code 2213744
_cod_database_fobs_code 2213744

loop_
_symmetry_equiv_pos_as_xyz
'x, y, z'
'-x, y+1/2, -z+1/2'
'-x, -y, -z'
'x, -y-1/2, z-1/2'

loop_
_atom_site_type_symbol
_atom_site_label
_atom_site_fract_x
_atom_site_fract_y
_atom_site_fract_z
_atom_site_U_iso_or_equiv
_atom_site_adp_type
_atom_site_calc_flag
_atom_site_refinement_flags
_atom_site_occupancy
Gd Gd 0.749509(11) 0.628330(12) 0.769967(14) 0.03694(8) Uani d . 1
N N1 0.9530(2) 0.7437(2) 0.8655(3) 0.0527(11) Uani d . 1
N N2 0.5485(2) 0.7472(3) 0.6819(3) 0.0604(12) Uani d . 1
N N3 0.6661(2) 0.4428(3) 0.7896(3) 0.0558(11) Uani d . 1
N N4 0.7446(4) 0.1794(3) 0.7376(3) 0.0817(17) Uani d . 1
N N5 0.8962(2) 0.4044(3) 0.7360(3) 0.0580(11) Uani d . 1
N N6 0.8047(2) 0.5775(2) 0.5830(3) 0.0526(11) Uani d . 1
N N7 0.7101(3) 0.3392(3) 0.4317(3) 0.0794(15) Uani d . 1
N N8 0.5725(2) 0.4815(3) 0.5851(3) 0.0649(13) Uani d . 1
N N9 0.9043(3) 0.5088(3) 0.9422(3) 0.0657(13) Uani d . 1
N N10 0.7864(4) 0.3033(3) 1.0554(3) 0.0798(16) Uani d . 1
N N11 0.6777(3) 0.5639(3) 0.9963(4) 0.0712(14) Uani d . 1
O O1 0.85746(15) 0.68313(18) 0.7941(2) 0.0476(8) Uani d . 1
O O2 0.77451(14) 0.75760(16) 0.85945(19) 0.0421(8) Uani d . 1
O O3 0.64424(14) 0.69007(17) 0.75993(19) 0.0411(7) Uani d . 1
O O4 0.72718(14) 0.75474(16) 0.68295(18) 0.0398(7) Uani d . 1
O O5 0.79637(15) 0.50497(16) 0.7700(2) 0.0456(8) Uani d . 1
O O6 0.66987(17) 0.51556(19) 0.7911(2) 0.0602(10) Uani d . 1
O O7 0.6175(2) 0.4090(2) 0.8044(3) 0.1057(17) Uani d . 1
O O8 0.6861(3) 0.1556(2) 0.7312(3) 0.1065(17) Uani d . 1
O O9 0.7935(3) 0.1368(2) 0.7345(3) 0.1079(17) Uani d . 1
O O10 0.9479(2) 0.3659(2) 0.7687(3) 0.0836(12) Uani d . 1
O O11 0.8964(2) 0.4630(2) 0.6944(3) 0.0776(12) Uani d . 1
O O12 0.68209(16) 0.58803(18) 0.6408(2) 0.0524(9) Uani d . 1
O O13 0.81129(17) 0.62156(19) 0.6441(2) 0.0576(9) Uani d . 1
O O14 0.8431(2) 0.5811(2) 0.5371(3) 0.0747(11) Uani d . 1
O O15 0.7645(3) 0.3316(3) 0.4143(3) 0.1159(19) Uani d . 1
O O16 0.6607(3) 0.2947(3) 0.4072(3) 0.0965(15) Uani d . 1
O O17 0.5489(2) 0.4223(3) 0.6085(3) 0.1105(17) Uani d . 1
O O18 0.5445(2) 0.5463(3) 0.5762(3) 0.0924(14) Uani d . 1
O O19 0.78189(17) 0.60133(18) 0.9109(2) 0.0557(9) Uani d . 1
O O20 0.9221(2) 0.5779(3) 0.9556(3) 0.0882(13) Uani d . 1
O O21 0.9358(2) 0.4588(3) 0.9138(3) 0.0891(13) Uani d . 1
O O22 0.8388(3) 0.2635(3) 1.0675(3) 0.1086(17) Uani d . 1
O O23 0.7321(3) 0.2800(2) 1.0683(3) 0.0938(14) Uani d . 1
O O24 0.6489(2) 0.5496(3) 1.0510(3) 0.0947(15) Uani d . 1
O O25 0.6636(3) 0.6196(3) 0.9512(4) 0.135(2) Uani d . 1
C C1 0.7289(2) 0.8213(3) 0.8567(3) 0.0438(12) Uani d . 1
C C2 0.6850(3) 0.8186(3) 0.9071(3) 0.0571(14) Uani d . 1
H H2 0.6882 0.7775 0.9455 0.069 Uiso calc R 1
C C3 0.6358(3) 0.8777(4) 0.9003(4) 0.0713(17) Uani d . 1
H H3 0.6048 0.8759 0.9330 0.086 Uiso calc R 1
C C4 0.6330(3) 0.9391(4) 0.8450(4) 0.081(2) Uani d . 1
H H4 0.6005 0.9792 0.8413 0.097 Uiso calc R 1
C C5 0.6779(3) 0.9420(3) 0.7950(4) 0.0713(17) Uani d . 1
H H5 0.6759 0.9845 0.7587 0.086 Uiso calc R 1
C C6 0.7264(2) 0.8814(3) 0.7984(3) 0.0495(12) Uani d . 1
C C7 0.7730(2) 0.8811(3) 0.7422(3) 0.0495(12) Uani d . 1
C C8 0.8195(3) 0.9428(3) 0.7435(4) 0.0711(17) Uani d . 1
H H8 0.8203 0.9863 0.7784 0.085 Uiso calc R 1
C C9 0.8642(3) 0.9402(4) 0.6938(5) 0.083(2) Uani d . 1
H H9 0.8956 0.9814 0.6963 0.099 Uiso calc R 1
C C10 0.8633(3) 0.8781(3) 0.6406(4) 0.0692(16) Uani d . 1
H H10 0.8940 0.8769 0.6074 0.083 Uiso calc R 1
C C11 0.8165(2) 0.8170(3) 0.6364(3) 0.0546(13) Uani d . 1
H H11 0.8153 0.7745 0.6001 0.066 Uiso calc R 1
C C12 0.7720(2) 0.8196(3) 0.6860(3) 0.0421(11) Uani d . 1
C C13 0.8865(2) 0.7291(3) 0.8501(3) 0.0404(11) Uani d . 1
C C14 0.8455(2) 0.7713(3) 0.9012(3) 0.0466(12) Uani d . 1
H H14A 0.8562 0.7498 0.9572 0.056 Uiso calc R 1
H H14B 0.8556 0.8279 0.9043 0.056 Uiso calc R 1
C C15 0.9900(2) 0.7912(3) 0.9347(3) 0.0534(13) Uani d . 1
C C16 1.0082(3) 0.7587(4) 1.0134(4) 0.0774(18) Uani d . 1
H H16 0.9959 0.7067 1.0226 0.093 Uiso calc R 1
C C17 1.0449(4) 0.8047(6) 1.0778(5) 0.112(3) Uani d . 1
H H17 1.0572 0.7841 1.1314 0.135 Uiso calc R 1
C C18 1.0633(4) 0.8798(6) 1.0638(6) 0.114(3) Uani d . 1
H H18 1.0885 0.9100 1.1081 0.137 Uiso calc R 1
C C19 1.0456(3) 0.9123(4) 0.9861(6) 0.093(2) Uani d . 1
H H19 1.0586 0.9641 0.9774 0.112 Uiso calc R 1
C C20 1.0086(3) 0.8675(3) 0.9206(4) 0.0669(15) Uani d . 1
H H20 0.9962 0.8887 0.8672 0.080 Uiso calc R 1
C C21 0.9901(3) 0.7119(4) 0.8036(5) 0.093(2) Uani d . 1
H H21A 0.9609 0.7192 0.7478 0.111 Uiso calc R 1
H H21B 1.0317 0.7427 0.8083 0.111 Uiso calc R 1
C C22 1.0076(4) 0.6313(4) 0.8152(5) 0.115(3) Uani d . 1
H H22A 1.0355 0.6233 0.8709 0.173 Uiso calc R 1
H H22B 1.0329 0.6155 0.7763 0.173 Uiso calc R 1
H H22C 0.9665 0.5999 0.8065 0.173 Uiso calc R 1
C C23 0.6152(2) 0.7319(3) 0.6994(3) 0.0406(11) Uani d . 1
C C24 0.6557(2) 0.7696(3) 0.6443(3) 0.0429(11) Uani d . 1
H H24A 0.6426 0.7462 0.5892 0.052 Uiso calc R 1
H H24B 0.6469 0.8265 0.6394 0.052 Uiso calc R 1
C C25 0.5145(2) 0.7904(3) 0.6082(4) 0.0600(15) Uani d . 1
C C26 0.4971(3) 0.7523(4) 0.5331(4) 0.0774(18) Uani d . 1
H H26 0.5078 0.6988 0.5295 0.093 Uiso calc R 1
C C27 0.4633(3) 0.7942(5) 0.4619(5) 0.097(2) Uani d . 1
H H27 0.4509 0.7688 0.4105 0.117 Uiso calc R 1
C C28 0.4486(3) 0.8726(6) 0.4686(5) 0.102(3) Uani d . 1
H H28 0.4264 0.9009 0.4212 0.122 Uiso calc R 1
C C29 0.4658(3) 0.9104(4) 0.5432(5) 0.096(2) Uani d . 1
H H29 0.4549 0.9639 0.5466 0.115 Uiso calc R 1
C C30 0.4995(3) 0.8692(4) 0.6143(4) 0.0760(17) Uani d . 1
H H30 0.5118 0.8950 0.6655 0.091 Uiso calc R 1
C C31 0.5076(3) 0.7199(4) 0.7423(4) 0.0829(19) Uani d . 1
H H31A 0.5353 0.7265 0.7991 0.100 Uiso calc R 1
H H31B 0.4666 0.7525 0.7351 0.100 Uiso calc R 1
C C32 0.4882(4) 0.6369(5) 0.7274(5) 0.113(3) Uani d . 1
H H32A 0.4636 0.6299 0.6702 0.169 Uiso calc R 1
H H32B 0.4592 0.6215 0.7624 0.169 Uiso calc R 1
H H32C 0.5288 0.6043 0.7398 0.169 Uiso calc R 1
C C33 0.7823(2) 0.4308(3) 0.7624(3) 0.0403(11) Uani d . 1
C C34 0.7199(2) 0.3955(3) 0.7704(3) 0.0435(11) Uani d . 1
C C35 0.7077(3) 0.3137(3) 0.7636(3) 0.0553(13) Uani d . 1
H H35 0.6665 0.2925 0.7694 0.066 Uiso calc R 1
C C36 0.7573(3) 0.2654(3) 0.7482(3) 0.0585(15) Uani d . 1
C C37 0.8195(3) 0.2949(3) 0.7425(3) 0.0569(14) Uani d . 1
H H37 0.8536 0.2605 0.7351 0.068 Uiso calc R 1
C C38 0.8307(2) 0.3745(3) 0.7477(3) 0.0446(11) Uani d . 1
C C39 0.6896(2) 0.5324(3) 0.5928(3) 0.0420(11) Uani d . 1
C C40 0.7487(2) 0.5201(3) 0.5628(3) 0.0422(11) Uani d . 1
C C41 0.7559(3) 0.4577(3) 0.5115(3) 0.0529(13) Uani d . 1
H H41 0.7957 0.4524 0.4936 0.063 Uiso calc R 1
C C42 0.7036(3) 0.4038(3) 0.4877(3) 0.0548(14) Uani d . 1
C C43 0.6442(3) 0.4111(3) 0.5133(3) 0.0537(13) Uani d . 1
H H43 0.6092 0.3736 0.4974 0.064 Uiso calc R 1
C C44 0.6373(2) 0.4742(3) 0.5623(3) 0.0463(12) Uani d . 1
C C45 0.7854(3) 0.5374(3) 0.9522(3) 0.0495(13) Uani d . 1
C C46 0.8420(3) 0.4827(3) 0.9640(3) 0.0503(13) Uani d . 1
C C47 0.8420(3) 0.4077(3) 0.9951(3) 0.0576(14) Uani d . 1
H H47 0.8786 0.3733 0.9974 0.069 Uiso calc R 1
C C48 0.7870(3) 0.3842(3) 1.0228(3) 0.0586(14) Uani d . 1
C C49 0.7337(3) 0.4356(3) 1.0239(3) 0.0597(14) Uani d . 1
H H49 0.6985 0.4200 1.0472 0.072 Uiso calc R 1
C C50 0.7336(3) 0.5102(3) 0.9904(3) 0.0539(13) Uani d . 1

loop_
_atom_site_aniso_label
_atom_site_aniso_U_11
_atom_site_aniso_U_22
_atom_site_aniso_U_33
_atom_site_aniso_U_12
_atom_site_aniso_U_13
_atom_site_aniso_U_23
Gd 0.03632(13) 0.02908(11) 0.04381(13) 0.00121(11) 0.00754(9) -0.00233(11)
N1 0.037(2) 0.055(3) 0.070(3) -0.009(2) 0.021(2) -0.017(2)
N2 0.037(2) 0.070(3) 0.076(3) 0.010(2) 0.017(2) 0.027(2)
N3 0.060(3) 0.051(3) 0.061(3) -0.011(2) 0.024(2) 0.003(2)
N4 0.141(5) 0.024(2) 0.083(4) -0.008(3) 0.034(4) 0.005(2)
N5 0.058(3) 0.053(3) 0.068(3) 0.014(2) 0.025(2) -0.007(2)
N6 0.055(3) 0.052(3) 0.049(3) 0.006(2) 0.010(2) 0.010(2)
N7 0.082(4) 0.082(4) 0.067(4) 0.012(3) 0.006(3) -0.030(3)
N8 0.056(3) 0.078(4) 0.059(3) -0.008(3) 0.013(2) -0.019(3)
N9 0.068(3) 0.074(3) 0.053(3) 0.006(3) 0.013(2) 0.007(3)
N10 0.110(5) 0.067(4) 0.062(3) -0.006(4) 0.021(3) 0.016(3)
N11 0.075(4) 0.057(3) 0.085(4) -0.009(3) 0.028(3) -0.014(3)
O1 0.0425(19) 0.0457(18) 0.055(2) -0.0046(15) 0.0132(15) -0.0132(16)
O2 0.0371(18) 0.0340(16) 0.053(2) 0.0047(13) 0.0076(14) -0.0029(14)
O3 0.0390(18) 0.0380(17) 0.047(2) 0.0055(14) 0.0124(15) 0.0019(15)
O4 0.0328(17) 0.0326(16) 0.053(2) 0.0002(13) 0.0082(14) 0.0022(14)
O5 0.0463(19) 0.0267(16) 0.067(2) 0.0026(14) 0.0214(16) -0.0031(15)
O6 0.057(2) 0.0381(19) 0.093(3) 0.0003(17) 0.032(2) 0.0017(18)
O7 0.090(3) 0.070(3) 0.186(5) -0.021(2) 0.087(3) -0.001(3)
O8 0.148(5) 0.054(3) 0.123(4) -0.038(3) 0.044(4) -0.008(2)
O9 0.167(5) 0.037(2) 0.123(4) 0.029(3) 0.043(3) -0.003(2)
O10 0.062(3) 0.086(3) 0.103(3) 0.030(2) 0.022(2) 0.005(3)
O11 0.075(3) 0.064(3) 0.109(3) 0.010(2) 0.052(2) 0.017(2)
O12 0.056(2) 0.0490(19) 0.048(2) 0.0068(16) 0.0069(16) -0.0169(16)
O13 0.061(2) 0.048(2) 0.060(2) -0.0081(18) 0.0088(17) -0.0074(19)
O14 0.077(3) 0.084(3) 0.070(3) -0.011(2) 0.032(2) 0.004(2)
O15 0.089(4) 0.146(5) 0.108(4) 0.025(3) 0.018(3) -0.072(3)
O16 0.111(4) 0.080(3) 0.091(3) -0.011(3) 0.013(3) -0.047(3)
O17 0.102(4) 0.116(4) 0.132(5) -0.034(3) 0.064(3) -0.001(3)
O18 0.058(3) 0.103(4) 0.114(4) 0.010(3) 0.019(2) -0.039(3)
O19 0.076(2) 0.0409(19) 0.048(2) 0.0006(17) 0.0120(17) 0.0030(16)
O20 0.084(3) 0.082(3) 0.100(4) -0.020(3) 0.025(2) 0.006(3)
O21 0.077(3) 0.104(3) 0.092(3) 0.019(3) 0.033(3) 0.006(3)
O22 0.130(4) 0.076(3) 0.121(4) 0.031(3) 0.034(3) 0.041(3)
O23 0.128(4) 0.072(3) 0.082(3) -0.026(3) 0.027(3) 0.015(2)
O24 0.093(3) 0.084(3) 0.124(4) -0.014(3) 0.059(3) -0.024(3)
O25 0.138(5) 0.114(4) 0.176(6) 0.071(4) 0.081(4) 0.067(4)
C1 0.038(3) 0.033(3) 0.056(3) 0.003(2) 0.005(2) -0.016(2)
C2 0.052(3) 0.060(3) 0.060(4) 0.000(3) 0.016(3) -0.021(3)
C3 0.056(4) 0.082(4) 0.077(4) 0.004(3) 0.018(3) -0.035(4)
C4 0.064(4) 0.077(4) 0.094(5) 0.027(3) 0.007(4) -0.038(4)
C5 0.075(4) 0.045(3) 0.085(5) 0.016(3) 0.005(4) -0.008(3)
C6 0.048(3) 0.029(3) 0.066(3) 0.005(2) 0.005(3) -0.007(2)
C7 0.050(3) 0.031(3) 0.062(3) -0.002(2) 0.005(3) 0.006(2)
C8 0.086(5) 0.036(3) 0.086(5) -0.016(3) 0.013(4) 0.006(3)
C9 0.076(5) 0.059(4) 0.106(6) -0.034(3) 0.010(4) 0.024(4)
C10 0.056(3) 0.067(4) 0.087(5) -0.011(3) 0.023(3) 0.027(4)
C11 0.053(3) 0.054(3) 0.058(4) -0.001(3) 0.015(3) 0.013(3)
C12 0.035(3) 0.035(3) 0.053(3) -0.002(2) 0.005(2) 0.010(2)
C13 0.039(3) 0.035(2) 0.048(3) -0.003(2) 0.014(2) -0.002(2)
C14 0.039(3) 0.049(3) 0.050(3) 0.000(2) 0.007(2) -0.011(2)
C15 0.034(3) 0.058(3) 0.066(4) -0.009(2) 0.011(2) -0.013(3)
C16 0.064(4) 0.081(4) 0.080(5) -0.008(3) 0.007(3) 0.000(4)
C17 0.094(6) 0.153(8) 0.070(5) -0.008(6) -0.012(4) -0.007(5)
C18 0.081(5) 0.134(8) 0.113(7) -0.037(5) 0.001(5) -0.053(6)
C19 0.069(5) 0.077(5) 0.137(7) -0.028(4) 0.030(5) -0.030(5)
C20 0.048(3) 0.067(4) 0.088(4) -0.012(3) 0.023(3) -0.009(3)
C21 0.057(4) 0.085(5) 0.147(7) -0.010(4) 0.044(4) -0.019(5)
C22 0.084(5) 0.109(6) 0.154(8) 0.010(5) 0.033(5) -0.011(6)
C23 0.038(3) 0.034(2) 0.049(3) 0.000(2) 0.012(2) -0.005(2)
C24 0.033(3) 0.046(3) 0.048(3) 0.005(2) 0.009(2) 0.003(2)
C25 0.034(3) 0.068(4) 0.078(4) 0.008(3) 0.015(3) 0.019(3)
C26 0.057(4) 0.084(4) 0.087(5) -0.003(3) 0.010(3) 0.012(4)
C27 0.070(5) 0.128(7) 0.088(6) 0.001(5) 0.010(4) 0.004(5)
C28 0.068(4) 0.144(8) 0.094(6) 0.027(5) 0.020(4) 0.052(6)
C29 0.074(5) 0.095(5) 0.123(7) 0.034(4) 0.031(5) 0.046(5)
C30 0.054(3) 0.082(4) 0.094(5) 0.021(3) 0.021(3) 0.021(4)
C31 0.054(4) 0.094(5) 0.101(5) 0.006(3) 0.020(3) 0.028(4)
C32 0.092(5) 0.128(7) 0.120(7) -0.025(5) 0.033(5) -0.014(5)
C33 0.049(3) 0.034(3) 0.036(3) 0.003(2) 0.008(2) 0.003(2)
C34 0.051(3) 0.040(3) 0.042(3) 0.000(2) 0.016(2) 0.000(2)
C35 0.073(4) 0.047(3) 0.048(3) -0.007(3) 0.021(3) 0.005(2)
C36 0.093(4) 0.029(2) 0.054(4) 0.000(3) 0.021(3) 0.001(2)
C37 0.075(4) 0.044(3) 0.051(3) 0.016(3) 0.016(3) -0.002(2)
C38 0.056(3) 0.032(2) 0.047(3) 0.005(2) 0.015(2) 0.000(2)
C39 0.051(3) 0.038(3) 0.034(3) 0.005(2) 0.005(2) 0.001(2)
C40 0.048(3) 0.037(3) 0.036(3) 0.000(2) 0.002(2) 0.001(2)
C41 0.055(3) 0.059(3) 0.043(3) 0.010(3) 0.009(2) 0.000(3)
C42 0.067(4) 0.054(3) 0.040(3) 0.007(3) 0.008(3) -0.016(2)
C43 0.067(4) 0.042(3) 0.048(3) -0.009(3) 0.008(3) -0.006(2)
C44 0.053(3) 0.045(3) 0.040(3) 0.002(2) 0.011(2) -0.002(2)
C45 0.061(3) 0.045(3) 0.038(3) -0.002(3) 0.005(2) -0.003(2)
C46 0.056(3) 0.050(3) 0.045(3) -0.001(3) 0.012(2) 0.005(2)
C47 0.069(4) 0.055(3) 0.047(3) 0.010(3) 0.011(3) 0.010(3)
C48 0.075(4) 0.049(3) 0.049(3) 0.003(3) 0.011(3) 0.015(3)
C49 0.063(4) 0.064(4) 0.052(3) -0.008(3) 0.016(3) 0.004(3)
C50 0.060(3) 0.048(3) 0.052(3) 0.000(3) 0.010(3) -0.003(3)

loop_
_atom_type_symbol
_atom_type_description
_atom_type_scat_dispersion_real
_atom_type_scat_dispersion_imag
_atom_type_scat_source
C C 0.0033 0.0016 'International Tables Vol C Tables 4.2.6.8 and 6.1.1.4'
H H 0.0000 0.0000 'International Tables Vol C Tables 4.2.6.8 and 6.1.1.4'
O O 0.0106 0.0060 'International Tables Vol C Tables 4.2.6.8 and 6.1.1.4'
Gd Gd -0.1653 3.9035 'International Tables Vol C Tables 4.2.6.8 and 6.1.1.4'
N N 0.0061 0.0033 'International Tables Vol C Tables 4.2.6.8 and 6.1.1.4'

loop_
_geom_angle_atom_site_label_1
_geom_angle_atom_site_label_2
_geom_angle_atom_site_label_3
_geom_angle
_geom_angle_publ_flag
O5 Gd O1 89.48(10) ?
O5 Gd O19 79.26(11) ?
O1 Gd O19 84.06(12) ?
O5 Gd O3 140.85(10) ?
O1 Gd O3 129.59(10) ?
O19 Gd O3 99.89(11) ?
O5 Gd O12 82.99(11) ?
O1 Gd O12 125.18(12) ?
O19 Gd O12 145.59(12) ?
O3 Gd O12 76.19(11) ?
O5 Gd O4 140.48(10) ?
O1 Gd O4 77.57(10) y
O19 Gd O4 134.73(10) ?
O3 Gd O4 64.17(10) y
O12 Gd O4 74.99(10) ?
O5 Gd O6 66.55(11) ?
O1 Gd O6 150.32(11) ?
O19 Gd O6 74.79(12) ?
O3 Gd O6 75.41(10) ?
O12 Gd O6 71.14(12) ?
O4 Gd O6 132.07(10) ?
O5 Gd O2 137.64(10) ?
O1 Gd O2 62.18(10) y
O19 Gd O2 67.72(10) ?
O3 Gd O2 72.98(9) y
O12 Gd O2 138.64(10) ?
O4 Gd O2 67.09(9) y
O6 Gd O2 124.83(10) ?
O5 Gd O13 71.81(11) ?
O1 Gd O13 63.09(10) ?
O19 Gd O13 135.55(11) ?
O3 Gd O13 123.85(10) ?
O12 Gd O13 62.99(11) ?
O4 Gd O13 69.02(10) ?
O6 Gd O13 120.36(10) ?
O2 Gd O13 114.77(10) ?
C13 N1 C15 123.1(4) ?
C13 N1 C21 117.1(4) ?
C15 N1 C21 119.7(4) ?
C23 N2 C25 121.2(4) ?
C23 N2 C31 119.1(4) ?
C25 N2 C31 119.7(4) ?
O7 N3 O6 120.9(5) ?
O7 N3 C34 118.6(4) ?
O6 N3 C34 120.5(4) ?
O8 N4 O9 124.7(5) ?
O8 N4 C36 117.8(6) ?
O9 N4 C36 117.5(6) ?
O11 N5 O10 123.9(5) ?
O11 N5 C38 119.4(4) ?
O10 N5 C38 116.7(5) ?
O14 N6 O13 122.4(5) ?
O14 N6 C40 117.8(5) ?
O13 N6 C40 119.8(4) ?
O15 N7 O16 124.3(5) ?
O15 N7 C42 117.8(5) ?
O16 N7 C42 117.9(6) ?
O17 N8 O18 124.4(6) ?
O17 N8 C44 118.1(5) ?
O18 N8 C44 117.5(5) ?
O20 N9 O21 124.6(6) ?
O20 N9 C46 118.1(5) ?
O21 N9 C46 117.3(5) ?
O22 N10 O23 124.4(6) ?
O22 N10 C48 118.6(6) ?
O23 N10 C48 117.0(6) ?
O25 N11 O24 123.0(6) ?
O25 N11 C50 120.3(6) ?
O24 N11 C50 116.7(5) ?
C13 O1 Gd 128.6(3) ?
C1 O2 C14 117.0(3) ?
C1 O2 Gd 126.1(2) ?
C14 O2 Gd 115.5(2) ?
C23 O3 Gd 122.6(3) ?
C12 O4 C24 116.1(3) ?
C12 O4 Gd 127.5(2) ?
C24 O4 Gd 114.1(2) ?
C33 O5 Gd 143.8(3) ?
N3 O6 Gd 140.6(3) ?
C39 O12 Gd 131.5(3) ?
N6 O13 Gd 133.7(3) ?
C45 O19 Gd 132.8(3) ?
C2 C1 C6 122.7(4) ?
C2 C1 O2 118.4(4) ?
C6 C1 O2 118.7(4) ?
C1 C2 C3 119.1(6) ?
C1 C2 H2 120.5 ?
C3 C2 H2 120.5 ?
C4 C3 C2 119.8(6) ?
C4 C3 H3 120.1 ?
C2 C3 H3 120.1 ?
C3 C4 C5 120.8(6) ?
C3 C4 H4 119.6 ?
C5 C4 H4 119.6 ?
C4 C5 C6 120.6(6) ?
C4 C5 H5 119.7 ?
C6 C5 H5 119.7 ?
C1 C6 C5 116.9(5) ?
C1 C6 C7 121.5(4) ?
C5 C6 C7 121.6(5) ?
C12 C7 C8 117.1(5) ?
C12 C7 C6 121.6(4) ?
C8 C7 C6 121.3(5) ?
C9 C8 C7 120.7(6) ?
C9 C8 H8 119.7 ?
C7 C8 H8 119.7 ?
C10 C9 C8 121.0(5) ?
C10 C9 H9 119.5 ?
C8 C9 H9 119.5 ?
C9 C10 C11 119.7(6) ?
C9 C10 H10 120.2 ?
C11 C10 H10 120.2 ?
C12 C11 C10 119.4(5) ?
C12 C11 H11 120.3 ?
C10 C11 H11 120.3 ?
C11 C12 C7 122.1(4) ?
C11 C12 O4 117.9(4) ?
C7 C12 O4 119.8(4) ?
O1 C13 N1 121.4(4) ?
O1 C13 C14 119.9(4) ?
N1 C13 C14 118.7(4) ?
O2 C14 C13 105.9(3) ?
O2 C14 H14A 110.6 ?
C13 C14 H14A 110.6 ?
O2 C14 H14B 110.6 ?
C13 C14 H14B 110.6 ?
H14A C14 H14B 108.7 ?
C20 C15 C16 121.0(5) ?
C20 C15 N1 119.2(5) ?
C16 C15 N1 119.7(5) ?
C17 C16 C15 118.4(6) ?
C17 C16 H16 120.8 ?
C15 C16 H16 120.8 ?
C18 C17 C16 120.5(8) ?
C18 C17 H17 119.8 ?
C16 C17 H17 119.8 ?
C17 C18 C19 121.4(7) ?
C17 C18 H18 119.3 ?
C19 C18 H18 119.3 ?
C18 C19 C20 119.2(7) ?
C18 C19 H19 120.4 ?
C20 C19 H19 120.4 ?
C15 C20 C19 119.5(6) ?
C15 C20 H20 120.3 ?
C19 C20 H20 120.3 ?
C22 C21 N1 113.4(6) ?
C22 C21 H21A 108.9 ?
N1 C21 H21A 108.9 ?
C22 C21 H21B 108.9 ?
N1 C21 H21B 108.9 ?
H21A C21 H21B 107.7 ?
C21 C22 H22A 109.5 ?
C21 C22 H22B 109.5 ?
H22A C22 H22B 109.5 ?
C21 C22 H22C 109.5 ?
H22A C22 H22C 109.5 ?
H22B C22 H22C 109.5 ?
O3 C23 N2 121.7(4) ?
O3 C23 C24 120.8(4) ?
N2 C23 C24 117.4(4) ?
O4 C24 C23 106.9(3) ?
O4 C24 H24A 110.3 ?
C23 C24 H24A 110.3 ?
O4 C24 H24B 110.3 ?
C23 C24 H24B 110.3 ?
H24A C24 H24B 108.6 ?
C26 C25 C30 120.8(6) ?
C26 C25 N2 119.9(5) ?
C30 C25 N2 119.3(6) ?
C25 C26 C27 119.7(7) ?
C25 C26 H26 120.1 ?
C27 C26 H26 120.1 ?
C28 C27 C26 119.1(7) ?
C28 C27 H27 120.5 ?
C26 C27 H27 120.5 ?
C29 C28 C27 121.2(7) ?
C29 C28 H28 119.4 ?
C27 C28 H28 119.4 ?
C28 C29 C30 120.1(7) ?
C28 C29 H29 120.0 ?
C30 C29 H29 120.0 ?
C25 C30 C29 119.2(7) ?
C25 C30 H30 120.4 ?
C29 C30 H30 120.4 ?
C32 C31 N2 110.0(6) ?
C32 C31 H31A 109.7 ?
N2 C31 H31A 109.7 ?
C32 C31 H31B 109.7 ?
N2 C31 H31B 109.7 ?
H31A C31 H31B 108.2 ?
C31 C32 H32A 109.5 ?
C31 C32 H32B 109.5 ?
H32A C32 H32B 109.5 ?
C31 C32 H32C 109.5 ?
H32A C32 H32C 109.5 ?
H32B C32 H32C 109.5 ?
O5 C33 C38 121.3(4) ?
O5 C33 C34 125.1(4) ?
C38 C33 C34 113.5(4) ?
C35 C34 C33 122.9(4) ?
C35 C34 N3 115.7(4) ?
C33 C34 N3 121.4(4) ?
C36 C35 C34 118.6(5) ?
C36 C35 H35 120.7 ?
C34 C35 H35 120.7 ?
C35 C36 C37 121.7(5) ?
C35 C36 N4 119.6(6) ?
C37 C36 N4 118.7(5) ?
C38 C37 C36 119.5(5) ?
C38 C37 H37 120.2 ?
C36 C37 H37 120.2 ?
C37 C38 C33 123.7(5) ?
C37 C38 N5 118.0(4) ?
C33 C38 N5 118.3(4) ?
O12 C39 C40 125.4(4) ?
O12 C39 C44 122.1(4) ?
C40 C39 C44 112.5(4) ?
C41 C40 C39 124.0(4) ?
C41 C40 N6 116.5(5) ?
C39 C40 N6 119.5(4) ?
C42 C41 C40 119.1(5) ?
C42 C41 H41 120.5 ?
C40 C41 H41 120.5 ?
C41 C42 C43 121.1(5) ?
C41 C42 N7 119.3(5) ?
C43 C42 N7 119.5(5) ?
C44 C43 C42 119.1(5) ?
C44 C43 H43 120.5 ?
C42 C43 H43 120.5 ?
C43 C44 C39 124.1(5) ?
C43 C44 N8 117.3(5) ?
C39 C44 N8 118.6(4) ?
O19 C45 C50 124.7(5) ?
O19 C45 C46 123.1(5) ?
C50 C45 C46 112.2(4) ?
C47 C46 C45 124.4(5) ?
C47 C46 N9 117.2(5) ?
C45 C46 N9 118.4(4) ?
C46 C47 C48 118.5(5) ?
C46 C47 H47 120.8 ?
C48 C47 H47 120.8 ?
C47 C48 C49 121.6(5) ?
C47 C48 N10 118.7(5) ?
C49 C48 N10 119.6(6) ?
C50 C49 C48 119.0(5) ?
C50 C49 H49 120.5 ?
C48 C49 H49 120.5 ?
C49 C50 C45 123.3(5) ?
C49 C50 N11 117.0(5) ?
C45 C50 N11 119.6(5) ?

loop_
_geom_bond_atom_site_label_1
_geom_bond_atom_site_label_2
_geom_bond_distance
_geom_bond_publ_flag
Gd O5 2.274(3) ?
Gd O1 2.296(3) y
Gd O19 2.311(3) ?
Gd O3 2.325(3) y
Gd O12 2.326(3) ?
Gd O4 2.542(3) y
Gd O6 2.562(3) ?
Gd O2 2.605(3) y
Gd O13 2.703(4) ?
N1 C13 1.318(5) ?
N1 C15 1.440(6) ?
N1 C21 1.517(7) ?
N2 C23 1.321(5) ?
N2 C25 1.436(6) ?
N2 C31 1.527(7) ?
N3 O7 1.209(5) ?
N3 O6 1.223(5) ?
N3 C34 1.445(6) ?
N4 O8 1.221(6) ?
N4 O9 1.228(7) ?
N4 C36 1.468(6) ?
N5 O11 1.203(5) ?
N5 O10 1.225(5) ?
N5 C38 1.469(6) ?
N6 O14 1.221(5) ?
N6 O13 1.236(5) ?
N6 C40 1.454(6) ?
N7 O15 1.210(6) ?
N7 O16 1.224(6) ?
N7 C42 1.458(6) ?
N8 O17 1.208(6) ?
N8 O18 1.216(6) ?
N8 C44 1.453(6) ?
N9 O20 1.218(6) ?
N9 O21 1.219(6) ?
N9 C46 1.460(7) ?
N10 O22 1.221(6) ?
N10 O23 1.230(6) ?
N10 C48 1.462(7) ?
N11 O25 1.186(6) ?
N11 O24 1.223(6) ?
N11 C50 1.466(7) ?
O1 C13 1.234(5) ?
O2 C1 1.402(5) ?
O2 C14 1.436(5) ?
O3 C23 1.243(5) ?
O4 C12 1.405(5) ?
O4 C24 1.437(5) ?
O5 C33 1.275(5) ?
O12 C39 1.262(5) ?
O19 C45 1.266(5) ?
C1 C2 1.368(7) ?
C1 C6 1.391(7) ?
C2 C3 1.385(7) ?
C2 H2 0.9300 ?
C3 C4 1.371(8) ?
C3 H3 0.9300 ?
C4 C5 1.379(8) ?
C4 H4 0.9300 ?
C5 C6 1.400(7) ?
C5 H5 0.9300 ?
C6 C7 1.487(7) ?
C7 C12 1.390(6) ?
C7 C8 1.392(7) ?
C8 C9 1.373(8) ?
C8 H8 0.9300 ?
C9 C10 1.364(8) ?
C9 H9 0.9300 ?
C10 C11 1.380(7) ?
C10 H10 0.9300 ?
C11 C12 1.369(7) ?
C11 H11 0.9300 ?
C13 C14 1.508(6) ?
C14 H14A 0.9700 ?
C14 H14B 0.9700 ?
C15 C20 1.370(7) ?
C15 C16 1.378(7) ?
C16 C17 1.371(9) ?
C16 H16 0.9300 ?
C17 C18 1.350(10) ?
C17 H17 0.9300 ?
C18 C19 1.363(10) ?
C18 H18 0.9300 ?
C19 C20 1.373(8) ?
C19 H19 0.9300 ?
C20 H20 0.9300 ?
C21 C22 1.397(8) ?
C21 H21A 0.9700 ?
C21 H21B 0.9700 ?
C22 H22A 0.9600 ?
C22 H22B 0.9600 ?
C22 H22C 0.9600 ?
C23 C24 1.515(6) ?
C24 H24A 0.9700 ?
C24 H24B 0.9700 ?
C25 C26 1.365(8) ?
C25 C30 1.367(7) ?
C26 C27 1.394(9) ?
C26 H26 0.9300 ?
C27 C28 1.360(10) ?
C27 H27 0.9300 ?
C28 C29 1.357(10) ?
C28 H28 0.9300 ?
C29 C30 1.386(8) ?
C29 H29 0.9300 ?
C30 H30 0.9300 ?
C31 C32 1.451(8) ?
C31 H31A 0.9700 ?
C31 H31B 0.9700 ?
C32 H32A 0.9600 ?
C32 H32B 0.9600 ?
C32 H32C 0.9600 ?
C33 C38 1.424(6) ?
C33 C34 1.426(6) ?
C34 C35 1.393(6) ?
C35 C36 1.360(7) ?
C35 H35 0.9300 ?
C36 C37 1.372(7) ?
C37 C38 1.354(6) ?
C37 H37 0.9300 ?
C39 C40 1.420(6) ?
C39 C44 1.429(6) ?
C40 C41 1.382(6) ?
C41 C42 1.365(7) ?
C41 H41 0.9300 ?
C42 C43 1.375(7) ?
C43 C44 1.367(6) ?
C43 H43 0.9300 ?
C45 C50 1.429(7) ?
C45 C46 1.436(7) ?
C46 C47 1.361(6) ?
C47 C48 1.363(7) ?
C47 H47 0.9300 ?
C48 C49 1.380(7) ?
C49 C50 1.369(7) ?
C49 H49 0.9300 ?
